data_1543788
loop_
_publ_author_name
'Lehnherr, Dan'
'Ford, David D.'
'Bendelsmith, Andrew J.'
'Kennedy, C. Rose'
'Jacobsen, Eric N.'

_publ_section_title
;
 Conformational Control of Chiral Amido-Thiourea Catalysts Enables
 Improved Activity and Enantioselectivity.
;
_journal_issue 13
_journal_name_full 'Organic letters'
_journal_page_first 3214
_journal_page_last 3217
_journal_paper_doi 10.1021/acs.orglett.6b01435
_journal_volume 18
_journal_year 2016
_chemical_absolute_configuration ad
_chemical_formula_sum 'C16 H22 F N O2'
_chemical_formula_weight 279.35
_chemical_name_systematic
; 
 ? 
;
_space_group_IT_number 19
_space_group_name_Hall 'P 2ac 2ab'
_symmetry_cell_setting orthorhombic
_symmetry_space_group_name_Hall 'P 2ac 2ab'
_symmetry_space_group_name_H-M 'P 21 21 21'
_atom_sites_solution_hydrogens geom
_atom_sites_solution_primary direct
_atom_sites_solution_secondary difmap
_audit_creation_method SHELXL-97
_cell_angle_alpha 90.00
_cell_angle_beta 90.00
_cell_angle_gamma 90.00
_cell_formula_units_Z 4
_cell_length_a 6.3738(4)
_cell_length_b 10.3067(7)
_cell_length_c 22.7482(15)
_cell_measurement_reflns_used 9682
_cell_measurement_temperature 100(2)
_cell_measurement_theta_max 66.6
_cell_measurement_theta_min 3.88
_cell_volume 1494.39(17)
_computing_cell_refinement 'SAINT 7.46A (Bruker-AXS, 2009)'
_computing_data_collection 'APEX2 v2009.3.0 (Bruker-AXS, 2009)'
_computing_data_reduction 'SAINT 7.46A (Bruker-AXS, 2009)'
_computing_molecular_graphics 'Bruker SHELXTL (Sheldrick, 2008)'
_computing_publication_material 'Bruker SHELXTL (Sheldrick, 2008)'
_computing_structure_refinement 'SHELXL-97 (Sheldrick, 2008)'
_computing_structure_solution 'SHELXS-97 (Sheldrick, 2008)'
_diffrn_ambient_temperature 100(2)
_diffrn_measured_fraction_theta_full 0.996
_diffrn_measured_fraction_theta_max 0.996
_diffrn_measurement_device_type
;
Bruker D8 goniometer with CCD area detector  
;
_diffrn_measurement_method 'omega and phi scans'
_diffrn_radiation_monochromator graphite
_diffrn_radiation_source 'I\mS microfocus tube'
_diffrn_radiation_type CuK\a
_diffrn_radiation_wavelength 1.54178
_diffrn_reflns_av_R_equivalents 0.0390
_diffrn_reflns_av_sigmaI/netI 0.0120
_diffrn_reflns_limit_h_max 7
_diffrn_reflns_limit_h_min -7
_diffrn_reflns_limit_k_max 11
_diffrn_reflns_limit_k_min -12
_diffrn_reflns_limit_l_max 25
_diffrn_reflns_limit_l_min -27
_diffrn_reflns_number 37959
_diffrn_reflns_theta_full 66.78
_diffrn_reflns_theta_max 66.78
_diffrn_reflns_theta_min 3.89
_exptl_absorpt_coefficient_mu 0.731
_exptl_absorpt_correction_T_max 0.9305
_exptl_absorpt_correction_T_min 0.8441
_exptl_absorpt_correction_type multi-scan
_exptl_absorpt_process_details sadabs
_exptl_crystal_colour colorless
_exptl_crystal_density_diffrn 1.242
_exptl_crystal_density_method 'not measured'
_exptl_crystal_description Plate
_exptl_crystal_F_000 600
_exptl_crystal_size_max 0.24
_exptl_crystal_size_mid 0.20
_exptl_crystal_size_min 0.10
_refine_diff_density_max 0.118
_refine_diff_density_min -0.160
_refine_diff_density_rms 0.032
_refine_ls_abs_structure_details 'Flack H D (1983), Acta Cryst. A39, 876-881'
_refine_ls_abs_structure_Flack -0.03(15)
_refine_ls_extinction_method none
_refine_ls_goodness_of_fit_ref 1.136
_refine_ls_hydrogen_treatment constr
_refine_ls_matrix_type full
_refine_ls_number_parameters 185
_refine_ls_number_reflns 2657
_refine_ls_number_restraints 0
_refine_ls_restrained_S_all 1.136
_refine_ls_R_factor_all 0.0256
_refine_ls_R_factor_gt 0.0254
_refine_ls_shift/su_max 0.000
_refine_ls_shift/su_mean 0.000
_refine_ls_structure_factor_coef Fsqd
_refine_ls_weighting_details 'calc w=1/[\s^2^(Fo^2^)+(0.0293P)^2^+0.4254P] where P=(Fo^2^+2Fc^2^)/3'
_refine_ls_weighting_scheme calc
_refine_ls_wR_factor_gt 0.0731
_refine_ls_wR_factor_ref 0.0732
_reflns_number_gt 2636
_reflns_number_total 2657
_reflns_threshold_expression >2sigma(I)
_cod_data_source_file ol6b01435_si_002.cif
_cod_data_source_block DLH-921
_cod_depositor_comments
;
The following automatic conversions were performed:

'_symmetry_cell_setting' value 'Orthorhombic' changed to
'orthorhombic' according to
/usr/data/users/saulius/crontab/automatic-downloads/current/ACS/lib/dictionaries/cif_core.dic
dictionary named 'cif_core.dic' version 2.4.2 from 2011-04-26.

Automatic conversion script
Id: cif_fix_values 4268 2015-11-12 08:31:59Z antanas 
;
_cod_original_sg_symbol_H-M P212121
_cod_database_code 1543788
_refine_ls_abs_structure_hooft -0.01(3)

loop_
_symmetry_equiv_pos_as_xyz
'x, y, z'
'-x+1/2, -y, z+1/2'
'-x, y+1/2, -z+1/2'
'x+1/2, -y+1/2, -z'

loop_
_atom_site_label
_atom_site_type_symbol
_atom_site_fract_x
_atom_site_fract_y
_atom_site_fract_z
_atom_site_U_iso_or_equiv
_atom_site_adp_type
_atom_site_occupancy
_atom_site_symmetry_multiplicity
_atom_site_calc_flag
_atom_site_refinement_flags
C1 C 0.1973(2) 0.51300(14) 0.21030(6) 0.0250(3) Uani 1 1 d .
H1A H 0.2081 0.6042 0.1969 0.030 Uiso 1 1 calc R
H1B H 0.0513 0.4827 0.2047 0.030 Uiso 1 1 calc R
C2 C 0.3507(2) 0.42698(14) 0.17719(6) 0.0283(3) Uani 1 1 d .
H2A H 0.4746 0.4770 0.1639 0.034 Uiso 1 1 calc R
H2B H 0.2830 0.3861 0.1427 0.034 Uiso 1 1 calc R
C3 C 0.4120(2) 0.32558(14) 0.22288(6) 0.0266(3) Uani 1 1 d .
H3A H 0.5475 0.2844 0.2126 0.032 Uiso 1 1 calc R
H3B H 0.3032 0.2574 0.2260 0.032 Uiso 1 1 calc R
C4 C 0.4301(2) 0.40251(13) 0.28080(6) 0.0219(3) Uani 1 1 d .
C5 C 0.3859(2) 0.31627(13) 0.33402(6) 0.0222(3) Uani 1 1 d .
C6 C 0.1907(2) 0.25668(14) 0.33988(6) 0.0261(3) Uani 1 1 d .
H6 H 0.0875 0.2693 0.3103 0.031 Uiso 1 1 calc R
C7 C 0.1439(3) 0.17930(15) 0.38807(7) 0.0313(3) Uani 1 1 d .
H7 H 0.0099 0.1398 0.3918 0.038 Uiso 1 1 calc R
C8 C 0.2952(3) 0.16104(14) 0.43014(7) 0.0321(4) Uani 1 1 d .
C9 C 0.4903(3) 0.21555(15) 0.42607(7) 0.0349(4) Uani 1 1 d .
H9 H 0.5931 0.2005 0.4555 0.042 Uiso 1 1 calc R
C10 C 0.5346(3) 0.29372(14) 0.37757(7) 0.0308(3) Uani 1 1 d .
H10 H 0.6694 0.3324 0.3742 0.037 Uiso 1 1 calc R
C11 C 0.6433(2) 0.47019(14) 0.28404(7) 0.0295(3) Uani 1 1 d .
H11A H 0.7548 0.4049 0.2857 0.044 Uiso 1 1 calc R
H11B H 0.6490 0.5246 0.3193 0.044 Uiso 1 1 calc R
H11C H 0.6626 0.5245 0.2491 0.044 Uiso 1 1 calc R
C12 C 0.1881(2) 0.58823(12) 0.31091(6) 0.0196(3) Uani 1 1 d .
C13 C 0.1854(2) 0.63728(13) 0.41609(6) 0.0257(3) Uani 1 1 d .
C14 C 0.3064(3) 0.57501(18) 0.46617(7) 0.0413(4) Uani 1 1 d .
H14A H 0.4568 0.5909 0.4608 0.062 Uiso 1 1 calc R
H14B H 0.2800 0.4814 0.4664 0.062 Uiso 1 1 calc R
H14C H 0.2606 0.6126 0.5036 0.062 Uiso 1 1 calc R
C15 C 0.2295(3) 0.78178(15) 0.41264(7) 0.0344(4) Uani 1 1 d .
H15A H 0.1767 0.8244 0.4482 0.052 Uiso 1 1 calc R
H15B H 0.1592 0.8183 0.3781 0.052 Uiso 1 1 calc R
H15C H 0.3811 0.7960 0.4094 0.052 Uiso 1 1 calc R
C16 C -0.0473(3) 0.60863(18) 0.42160(7) 0.0380(4) Uani 1 1 d .
H16A H -0.0706 0.5149 0.4183 0.057 Uiso 1 1 calc R
H16B H -0.1236 0.6535 0.3902 0.057 Uiso 1 1 calc R
H16C H -0.0980 0.6390 0.4599 0.057 Uiso 1 1 calc R
N1 N 0.26105(18) 0.50064(10) 0.27185(5) 0.0201(2) Uani 1 1 d .
O1 O 0.27388(16) 0.57100(9) 0.36458(4) 0.0251(2) Uani 1 1 d .
O2 O 0.06099(16) 0.67212(10) 0.29820(4) 0.0251(2) Uani 1 1 d .
F1 F 0.24872(18) 0.08574(9) 0.47770(4) 0.0459(3) Uani 1 1 d .

loop_
_atom_site_aniso_label
_atom_site_aniso_U_11
_atom_site_aniso_U_22
_atom_site_aniso_U_33
_atom_site_aniso_U_23
_atom_site_aniso_U_13
_atom_site_aniso_U_12
C1 0.0279(7) 0.0279(7) 0.0192(7) -0.0002(5) 0.0000(6) 0.0036(6)
C2 0.0336(8) 0.0271(7) 0.0241(7) -0.0025(6) 0.0053(6) 0.0006(7)
C3 0.0285(8) 0.0201(7) 0.0312(8) -0.0034(6) 0.0066(7) 0.0024(6)
C4 0.0191(6) 0.0175(6) 0.0292(7) -0.0006(6) -0.0001(6) 0.0023(5)
C5 0.0228(7) 0.0156(6) 0.0281(7) -0.0024(5) -0.0026(6) 0.0025(5)
C6 0.0246(7) 0.0258(7) 0.0279(7) 0.0026(6) -0.0040(6) -0.0018(6)
C7 0.0321(8) 0.0284(8) 0.0334(8) 0.0023(7) 0.0009(7) -0.0055(7)
C8 0.0503(10) 0.0207(7) 0.0254(7) 0.0033(6) 0.0005(7) 0.0024(7)
C9 0.0431(9) 0.0276(8) 0.0339(8) 0.0018(7) -0.0146(7) 0.0050(7)
C10 0.0279(7) 0.0231(7) 0.0416(9) -0.0002(7) -0.0096(7) 0.0004(6)
C11 0.0217(7) 0.0229(7) 0.0438(9) 0.0037(6) 0.0001(6) -0.0008(6)
C12 0.0179(6) 0.0186(6) 0.0225(7) 0.0013(5) -0.0003(5) -0.0022(6)
C13 0.0299(8) 0.0253(7) 0.0218(7) -0.0048(6) 0.0031(6) -0.0016(6)
C14 0.0552(11) 0.0451(10) 0.0235(7) -0.0026(7) -0.0065(8) 0.0036(9)
C15 0.0417(9) 0.0288(8) 0.0327(8) -0.0088(6) 0.0047(7) -0.0071(7)
C16 0.0358(8) 0.0465(10) 0.0316(8) -0.0046(8) 0.0092(7) -0.0122(8)
N1 0.0207(6) 0.0193(5) 0.0204(5) -0.0008(4) -0.0014(5) 0.0028(4)
O1 0.0291(5) 0.0260(5) 0.0201(5) -0.0050(4) -0.0043(4) 0.0058(4)
O2 0.0232(5) 0.0241(5) 0.0282(5) -0.0002(4) -0.0004(4) 0.0063(4)
F1 0.0704(7) 0.0370(5) 0.0303(5) 0.0120(4) 0.0004(5) -0.0016(5)

loop_
_atom_type_symbol
_atom_type_description
_atom_type_scat_dispersion_real
_atom_type_scat_dispersion_imag
_atom_type_scat_source
C C 0.0181 0.0091 'International Tables Vol C Tables 4.2.6.8 and 6.1.1.4'
H H 0.0000 0.0000 'International Tables Vol C Tables 4.2.6.8 and 6.1.1.4'
F F 0.0727 0.0534 'International Tables Vol C Tables 4.2.6.8 and 6.1.1.4'
N N 0.0311 0.0180 'International Tables Vol C Tables 4.2.6.8 and 6.1.1.4'
O O 0.0492 0.0322 'International Tables Vol C Tables 4.2.6.8 and 6.1.1.4'

loop_
_geom_angle_atom_site_label_1
_geom_angle_atom_site_label_2
_geom_angle_atom_site_label_3
_geom_angle
N1 C1 C2 104.18(12)
N1 C1 H1A 110.9
C2 C1 H1A 110.9
N1 C1 H1B 110.9
C2 C1 H1B 110.9
H1A C1 H1B 108.9
C1 C2 C3 103.10(11)
C1 C2 H2A 111.1
C3 C2 H2A 111.1
C1 C2 H2B 111.1
C3 C2 H2B 111.1
H2A C2 H2B 109.1
C2 C3 C4 104.43(11)
C2 C3 H3A 110.9
C4 C3 H3A 110.9
C2 C3 H3B 110.9
C4 C3 H3B 110.9
H3A C3 H3B 108.9
N1 C4 C5 111.68(11)
N1 C4 C11 109.82(10)
C5 C4 C11 113.01(12)
N1 C4 C3 100.25(11)
C5 C4 C3 111.35(11)
C11 C4 C3 110.01(12)
C10 C5 C6 117.82(13)
C10 C5 C4 122.41(13)
C6 C5 C4 119.77(12)
C7 C6 C5 121.36(14)
C7 C6 H6 119.3
C5 C6 H6 119.3
C8 C7 C6 118.60(15)
C8 C7 H7 120.7
C6 C7 H7 120.7
F1 C8 C9 119.01(15)
F1 C8 C7 118.59(15)
C9 C8 C7 122.40(14)
C8 C9 C10 118.34(14)
C8 C9 H9 120.8
C10 C9 H9 120.8
C5 C10 C9 121.46(15)
C5 C10 H10 119.3
C9 C10 H10 119.3
C4 C11 H11A 109.5
C4 C11 H11B 109.5
H11A C11 H11B 109.5
C4 C11 H11C 109.5
H11A C11 H11C 109.5
H11B C11 H11C 109.5
O2 C12 N1 123.17(12)
O2 C12 O1 125.23(12)
N1 C12 O1 111.60(11)
O1 C13 C15 110.12(12)
O1 C13 C16 110.51(12)
C15 C13 C16 112.10(14)
O1 C13 C14 101.95(12)
C15 C13 C14 111.08(13)
C16 C13 C14 110.63(14)
C13 C14 H14A 109.5
C13 C14 H14B 109.5
H14A C14 H14B 109.5
C13 C14 H14C 109.5
H14A C14 H14C 109.5
H14B C14 H14C 109.5
C13 C15 H15A 109.5
C13 C15 H15B 109.5
H15A C15 H15B 109.5
C13 C15 H15C 109.5
H15A C15 H15C 109.5
H15B C15 H15C 109.5
C13 C16 H16A 109.5
C13 C16 H16B 109.5
H16A C16 H16B 109.5
C13 C16 H16C 109.5
H16A C16 H16C 109.5
H16B C16 H16C 109.5
C12 N1 C1 118.44(11)
C12 N1 C4 127.78(11)
C1 N1 C4 112.96(11)
C12 O1 C13 120.33(11)

loop_
_geom_bond_atom_site_label_1
_geom_bond_atom_site_label_2
_geom_bond_distance
C1 N1 1.4633(17)
C1 C2 1.520(2)
C1 H1A 0.9900
C1 H1B 0.9900
C2 C3 1.525(2)
C2 H2A 0.9900
C2 H2B 0.9900
C3 C4 1.5421(19)
C3 H3A 0.9900
C3 H3B 0.9900
C4 N1 1.4917(17)
C4 C5 1.528(2)
C4 C11 1.5292(19)
C5 C10 1.391(2)
C5 C6 1.394(2)
C6 C7 1.388(2)
C6 H6 0.9500
C7 C8 1.372(2)
C7 H7 0.9500
C8 F1 1.3642(17)
C8 C9 1.368(2)
C9 C10 1.395(2)
C9 H9 0.9500
C10 H10 0.9500
C11 H11A 0.9800
C11 H11B 0.9800
C11 H11C 0.9800
C12 O2 1.2196(16)
C12 N1 1.3494(17)
C12 O1 1.3495(17)
C13 O1 1.4689(16)
C13 C15 1.518(2)
C13 C16 1.518(2)
C13 C14 1.518(2)
C14 H14A 0.9800
C14 H14B 0.9800
C14 H14C 0.9800
C15 H15A 0.9800
C15 H15B 0.9800
C15 H15C 0.9800
C16 H16A 0.9800
C16 H16B 0.9800
C16 H16C 0.9800

loop_
_geom_torsion_atom_site_label_1
_geom_torsion_atom_site_label_2
_geom_torsion_atom_site_label_3
_geom_torsion_atom_site_label_4
_geom_torsion
N1 C1 C2 C3 27.40(15)
C1 C2 C3 C4 -39.12(15)
C2 C3 C4 N1 34.33(13)
C2 C3 C4 C5 152.60(12)
C2 C3 C4 C11 -81.30(14)
N1 C4 C5 C10 -130.06(14)
C11 C4 C5 C10 -5.64(18)
C3 C4 C5 C10 118.78(15)
N1 C4 C5 C6 50.20(16)
C11 C4 C5 C6 174.62(13)
C3 C4 C5 C6 -60.96(16)
C10 C5 C6 C7 1.2(2)
C4 C5 C6 C7 -179.02(13)
C5 C6 C7 C8 -0.6(2)
C6 C7 C8 F1 179.53(13)
C6 C7 C8 C9 -0.4(2)
F1 C8 C9 C10 -179.15(14)
C7 C8 C9 C10 0.8(2)
C6 C5 C10 C9 -0.8(2)
C4 C5 C10 C9 179.43(13)
C8 C9 C10 C5 -0.2(2)
O2 C12 N1 C1 4.9(2)
O1 C12 N1 C1 -174.79(11)
O2 C12 N1 C4 173.72(12)
O1 C12 N1 C4 -5.98(18)
C2 C1 N1 C12 164.57(12)
C2 C1 N1 C4 -5.85(15)
C5 C4 N1 C12 54.89(17)
C11 C4 N1 C12 -71.31(17)
C3 C4 N1 C12 172.92(12)
C5 C4 N1 C1 -135.79(12)
C11 C4 N1 C1 98.02(14)
C3 C4 N1 C1 -17.76(14)
O2 C12 O1 C13 13.0(2)
N1 C12 O1 C13 -167.30(11)
C15 C13 O1 C12 -70.18(17)
C16 C13 O1 C12 54.21(16)
C14 C13 O1 C12 171.84(12)
